data_7100941
loop_
_publ_author_name
'A. Karpov'
'M. Jansen'

_publ_section_title
;
A10Tl6O2 (A = K, Rb), cluster compounds combining
structural features of thallium cluster anions and of alkali-metal
suboxides
;
_journal_name_full 'Chemical Communications'
_journal_paper_doi 10.1039/b601802e
_journal_year 2006
_chemical_formula_moiety 'K10, O2, Tl6'
_chemical_formula_sum 'K10 O2 Tl6'
_chemical_formula_weight 1649.22
_space_group_crystal_system orthorhombic
_space_group_IT_number 63
_space_group_name_Hall '-C 2c 2'
_space_group_name_H-M_alt 'C m c m'
_cell_angle_alpha 90.00
_cell_angle_beta 90.00
_cell_angle_gamma 90.00
_cell_formula_units_Z 4
_cell_length_a 8.3755(4)
_cell_length_b 32.1025(13)
_cell_length_c 8.8634(5)
_cell_measurement_temperature 273(2)
_cell_volume 2383.1(2)
_diffrn_ambient_temperature 298(2)
_exptl_crystal_density_diffrn 4.597
_cod_depositor_comments
;
 Updating space group information.

 Antanas Vaitkus,
 2018-06-10
;
_cod_original_sg_symbol_Hall -C_2c_2
_cod_database_code 7100941

loop_
_space_group_symop_id
_space_group_symop_operation_xyz
1 'x, y, z'
2 '-x, -y, z+1/2'
3 '-x, y, -z+1/2'
4 'x, -y, -z'
5 'x+1/2, y+1/2, z'
6 '-x+1/2, -y+1/2, z+1/2'
7 '-x+1/2, y+1/2, -z+1/2'
8 'x+1/2, -y+1/2, -z'
9 '-x, -y, -z'
10 'x, y, -z-1/2'
11 'x, -y, z-1/2'
12 '-x, y, z'
13 '-x+1/2, -y+1/2, -z'
14 'x+1/2, y+1/2, -z-1/2'
15 'x+1/2, -y+1/2, z-1/2'
16 '-x+1/2, y+1/2, z'

loop_
_atom_site_label
_atom_site_type_symbol
_atom_site_fract_x
_atom_site_fract_y
_atom_site_fract_z
_atom_site_U_iso_or_equiv
_atom_site_adp_type
_atom_site_occupancy
_atom_site_symmetry_multiplicity
_atom_site_calc_flag
_atom_site_refinement_flags
_atom_site_disorder_assembly
_atom_site_disorder_group
Tl1 Tl 0.0000 0.184388(15) 0.55877(6) 0.04200(18) Uani 1 2 d S . .
Tl2 Tl 0.0000 0.077589(16) 0.54103(6) 0.04646(19) Uani 1 2 d S . .
Tl3 Tl 0.21363(7) 0.12614(2) 0.7500 0.0497(2) Uani 1 2 d S . .
K1 K 0.2026(3) 0.00691(9) 0.2500 0.0422(7) Uani 1 2 d S . .
K2 K 0.5000 0.05231(11) 0.5360(4) 0.0554(8) Uani 1 2 d S . .
K3 K 0.2255(4) 0.26850(10) 0.7500 0.0464(7) Uani 1 2 d S . .
K4 K 0.2531(6) 0.12404(14) 0.2500 0.0771(15) Uani 1 2 d S . .
K5 K 0.0000 0.31884(12) 0.4673(3) 0.0503(8) Uani 1 2 d S . .
O1 O 0.0000 0.3263(4) 0.7500 0.029(2) Uani 1 4 d S . .
O2 O 0.5000 0.0181(6) 0.2500 0.055(4) Uani 1 4 d S . .

loop_
_atom_site_aniso_label
_atom_site_aniso_U_11
_atom_site_aniso_U_22
_atom_site_aniso_U_33
_atom_site_aniso_U_23
_atom_site_aniso_U_13
_atom_site_aniso_U_12
Tl1 0.0660(4) 0.0304(3) 0.0296(3) 0.00461(18) 0.000 0.000
Tl2 0.0781(4) 0.0298(3) 0.0315(3) -0.00315(19) 0.000 0.000
Tl3 0.0291(3) 0.0618(4) 0.0581(4) 0.000 0.000 0.0000(2)
K1 0.0366(14) 0.0406(15) 0.0494(17) 0.000 0.000 -0.0020(11)
K2 0.065(2) 0.0464(18) 0.055(2) -0.0026(15) 0.000 0.000
K3 0.0448(16) 0.0457(16) 0.0487(17) 0.000 0.000 0.0126(13)
K4 0.089(3) 0.088(3) 0.054(2) 0.000 0.000 -0.059(3)
K5 0.071(2) 0.062(2) 0.0180(12) -0.0009(12) 0.000 0.000
O1 0.031(6) 0.034(6) 0.021(5) 0.000 0.000 0.000
O2 0.029(7) 0.100(13) 0.035(7) 0.000 0.000 0.000

loop_
_geom_bond_atom_site_label_1
_geom_bond_atom_site_label_2
_geom_bond_distance
_geom_bond_site_symmetry_2
_geom_bond_publ_flag
Tl1 Tl3 3.0937(6) 3_556 ?
Tl1 Tl3 3.0937(6) . ?
Tl1 Tl1 3.3900(10) 10_557 ?
Tl1 Tl2 3.4321(7) . ?
Tl1 K3 3.706(3) . ?
Tl1 K3 3.706(3) 3_556 ?
Tl1 K3 3.881(3) 15_455 ?
Tl1 K3 3.881(3) 13_556 ?
Tl1 K4 3.967(4) 3 ?
Tl1 K4 3.967(4) . ?
Tl1 K5 4.1954(3) 13_456 ?
Tl1 K5 4.1954(3) 13_556 ?
Tl2 Tl3 3.0102(6) . ?
Tl2 Tl3 3.0102(6) 3_556 ?
Tl2 K4 3.656(3) 3 ?
Tl2 K4 3.656(3) . ?
Tl2 K1 3.697(3) 9_556 ?
Tl2 K1 3.697(3) 11_556 ?
Tl2 Tl2 3.7044(11) 10_557 ?
Tl2 K1 3.832(2) 3 ?
Tl2 K1 3.832(2) . ?
Tl2 K2 4.2659(7) 1_455 ?
Tl2 K2 4.2659(7) . ?
Tl3 Tl2 3.0102(6) 10_557 ?
Tl3 Tl1 3.0937(6) 10_557 ?
Tl3 K5 3.547(2) 6 ?
Tl3 K5 3.547(2) 13_556 ?
Tl3 Tl3 3.5784(11) 3_556 ?
Tl3 K2 3.869(3) 10_557 ?
Tl3 K2 3.869(3) . ?
Tl3 K1 4.272(3) 11_556 ?
K1 O2 2.516(4) . ?
K1 K1 3.394(6) 3 ?
K1 K2 3.663(4) 9_656 ?
K1 K2 3.663(4) 2_654 ?
K1 Tl2 3.697(3) 2_554 ?
K1 Tl2 3.697(3) 9_556 ?
K1 K4 3.784(5) . ?
K1 Tl2 3.832(2) 10_556 ?
K1 K2 3.841(4) . ?
K1 K2 3.841(4) 10_556 ?
K1 Tl3 4.272(3) 11 ?
K2 O2 2.763(8) . ?
K2 O2 2.950(15) 9_656 ?
K2 K2 3.419(7) 9_656 ?
K2 K1 3.663(4) 11_556 ?
K2 K1 3.663(4) 9_656 ?
K2 K2 3.793(8) 10_557 ?
K2 K1 3.841(4) 3_655 ?
K2 Tl3 3.869(3) 3_656 ?
K2 K4 4.001(6) . ?
K2 K4 4.001(6) 3_655 ?
K3 O1 2.648(9) . ?
K3 K4 3.454(5) 13_556 ?
K3 K5 3.529(3) . ?
K3 K5 3.529(3) 10_557 ?
K3 Tl1 3.706(3) 10_557 ?
K3 K3 3.777(7) 3_556 ?
K3 Tl1 3.881(3) 6 ?
K3 Tl1 3.881(3) 13_556 ?
K3 K5 4.106(4) 13_556 ?
K3 K5 4.106(4) 6 ?
K3 K3 4.598(7) 3_656 ?
K4 O1 2.611(8) 13_556 ?
K4 K3 3.454(5) 13_556 ?
K4 Tl2 3.656(3) 10_556 ?
K4 K5 3.731(4) 13_556 ?
K4 K5 3.731(4) 6_554 ?
K4 Tl1 3.967(4) 10_556 ?
K4 K2 4.001(6) 10_556 ?
K4 K4 4.136(10) 3_655 ?
K5 O1 2.517(3) . ?
K5 K3 3.529(3) 3_556 ?
K5 Tl3 3.547(2) 15_455 ?
K5 Tl3 3.547(2) 13_556 ?
K5 K4 3.731(4) 13_556 ?
K5 K4 3.731(4) 15_456 ?
K5 K5 3.852(6) 10_556 ?
K5 K3 4.106(4) 15_455 ?
K5 K3 4.106(4) 13_556 ?
K5 K2 4.137(5) 13_556 ?
K5 Tl1 4.1954(3) 13_456 ?
O1 K5 2.517(3) 10_557 ?
O1 K4 2.611(8) 13_556 ?
O1 K4 2.611(8) 15_456 ?
O1 K3 2.648(9) 3_556 ?
O2 K1 2.516(4) 3_655 ?
O2 K2 2.763(8) 10_556 ?
O2 K2 2.950(15) 2_654 ?
O2 K2 2.950(15) 9_656 ?
